data_4504677
loop_
_publ_author_name
'Moorthy, Jarugu Narasimha'
'Natarajan, Ramalingam'
'Savitha, Govardhan'
'Venugopalan, Paloth'

_publ_section_title
;
 Influence of Weaker Interactions on the Self-Assembly of Rigid Molecular
 Scaffolds Based on Tetraarylbimesityls
;
_journal_issue 4
_journal_name_full 'Crystal Growth &amp; Design'
_journal_page_first 919
_journal_paper_doi 10.1021/cg0504410
_journal_volume 6
_journal_year 2006
_chemical_formula_sum 'C46 H34 N4'
_chemical_formula_weight 642.77
_chemical_melting_point 280
_chemical_name_systematic
; 
 3,35,5-Tetrakis(4-cyanophenyl)bimesityl 
;
_space_group_IT_number 92
_symmetry_cell_setting orthorhombic
_symmetry_space_group_name_Hall 'P 4abw 2nw'
_symmetry_space_group_name_H-M 'P 41 21 2'
_atom_sites_solution_hydrogens geom
_atom_sites_solution_primary direct
_atom_sites_solution_secondary difmap
_audit_creation_method SHELXTL
_cell_angle_alpha 90.00
_cell_angle_beta 90.00
_cell_angle_gamma 90.00
_cell_formula_units_Z 4
_cell_length_a 16.829(3)
_cell_length_b 16.829(3)
_cell_length_c 13.423(5)
_cell_measurement_temperature 273(2)
_cell_volume 3801.6(17)
_computing_cell_refinement 'Bruker SMART'
_computing_data_collection 'Bruker SMART'
_computing_data_reduction 'Bruker SAINT'
_computing_molecular_graphics Diamond3.0
_computing_publication_material 'Bruker SHELXTL'
_computing_structure_refinement 'Bruker SHELXTL'
_computing_structure_solution 'Bruker SHELXTL'
_diffrn_ambient_temperature 273(2)
_diffrn_measured_fraction_theta_full 0.971
_diffrn_measured_fraction_theta_max 0.971
_diffrn_radiation_monochromator graphite
_diffrn_radiation_source 'fine-focus sealed tube'
_diffrn_radiation_type MoK\a
_diffrn_radiation_wavelength 0.71073
_diffrn_reflns_av_R_equivalents 0.0828
_diffrn_reflns_av_sigmaI/netI 0.0806
_diffrn_reflns_limit_h_max 21
_diffrn_reflns_limit_h_min -19
_diffrn_reflns_limit_k_max 21
_diffrn_reflns_limit_k_min -18
_diffrn_reflns_limit_l_max 17
_diffrn_reflns_limit_l_min -17
_diffrn_reflns_number 24004
_diffrn_reflns_theta_full 28.33
_diffrn_reflns_theta_max 28.33
_diffrn_reflns_theta_min 1.71
_exptl_absorpt_coefficient_mu 0.066
_exptl_absorpt_process_details SADABS
_exptl_crystal_colour colourless
_exptl_crystal_density_diffrn 1.123
_exptl_crystal_density_method 'not measured'
_exptl_crystal_description Methanol-Dichloromethane
_exptl_crystal_F_000 1352
_exptl_crystal_size_max 0.18
_exptl_crystal_size_mid 0.13
_exptl_crystal_size_min 0.09
_refine_diff_density_max 0.164
_refine_diff_density_min -0.172
_refine_diff_density_rms 0.034
_refine_ls_abs_structure_details 'Flack H D (1983), Acta Cryst. A39, 876-881'
_refine_ls_abs_structure_Flack -5(10)
_refine_ls_extinction_method none
_refine_ls_goodness_of_fit_ref 1.011
_refine_ls_hydrogen_treatment constr
_refine_ls_matrix_type full
_refine_ls_number_parameters 233
_refine_ls_number_reflns 4494
_refine_ls_number_restraints 0
_refine_ls_restrained_S_all 1.011
_refine_ls_R_factor_all 0.1695
_refine_ls_R_factor_gt 0.0772
_refine_ls_shift/su_max 0.003
_refine_ls_shift/su_mean 0.000
_refine_ls_structure_factor_coef Fsqd
_refine_ls_weighting_details 'calc w=1/[\s^2^(Fo^2^)+(0.1045P)^2^+0.0617P] where P=(Fo^2^+2Fc^2^)/3'
_refine_ls_weighting_scheme calc
_refine_ls_wR_factor_gt 0.1754
_refine_ls_wR_factor_ref 0.2128
_reflns_number_gt 2199
_reflns_number_total 4494
_reflns_threshold_expression >2sigma(I)
_cod_data_source_file cg0504410si20050825_073550.cif
_cod_data_source_block p41212
_cod_depositor_comments
;
The following automatic conversions were performed:

'_symmetry_cell_setting' value 'Orthorhombic' changed to
'orthorhombic' according to
/home/saulius/struct/CIF-dictionaries/cif_core.dic dictionary named
'cif_core.dic' version 2.4.1 from 2010-06-29.

Automatic conversion script
Id: cif_fix_values 1715 2011-07-08 13:25:40Z adriana 
;
_cod_original_sg_symbol_H-M P41212
_cod_database_code 4504677

loop_
_symmetry_equiv_pos_as_xyz
'x, y, z'
'-x, -y, z+1/2'
'-y+1/2, x+1/2, z+1/4'
'y+1/2, -x+1/2, z+3/4'
'-x+1/2, y+1/2, -z+1/4'
'x+1/2, -y+1/2, -z+3/4'
'y, x, -z'
'-y, -x, -z+1/2'

loop_
_atom_site_label
_atom_site_type_symbol
_atom_site_fract_x
_atom_site_fract_y
_atom_site_fract_z
_atom_site_U_iso_or_equiv
_atom_site_adp_type
_atom_site_occupancy
_atom_site_symmetry_multiplicity
_atom_site_calc_flag
_atom_site_refinement_flags
C1 C 0.47394(18) 0.47394(18) 0.0000 0.0505(11) Uani 1 2 d S
C2 C 0.3274(2) 0.2558(2) 0.1749(3) 0.0625(9) Uani 1 1 d .
C3 C 0.4944(2) 0.6930(2) 0.0593(3) 0.0581(9) Uani 1 1 d .
C4 C 0.3402(2) 0.30510(19) 0.0832(3) 0.0596(9) Uani 1 1 d .
C5 C 0.41114(18) 0.41114(18) 0.0000 0.0532(12) Uani 1 2 d S
C6 C 0.5139(2) 0.60973(18) 0.0295(2) 0.0506(8) Uani 1 1 d .
C7 C 0.45485(19) 0.55059(18) 0.0302(2) 0.0518(8) Uani 1 1 d .
C8 C 0.59069(17) 0.59069(17) 0.0000 0.0512(11) Uani 1 2 d S
C9 C 0.29294(19) 0.29294(19) 0.0000 0.0601(13) Uani 1 2 d S
C10 C 0.4494(2) 0.3782(2) 0.1762(3) 0.0717(10) Uani 1 1 d .
H10A H 0.4208 0.3622 0.2348 0.108 Uiso 1 1 calc R
H10B H 0.4626 0.4336 0.1809 0.108 Uiso 1 1 calc R
H10C H 0.4973 0.3475 0.1707 0.108 Uiso 1 1 calc R
C11 C 0.39882(18) 0.36459(19) 0.0863(3) 0.0547(9) Uani 1 1 d .
C12 C 0.4758(3) 0.7485(2) -0.0118(3) 0.0813(12) Uani 1 1 d .
H12 H 0.4731 0.7325 -0.0781 0.098 Uiso 1 1 calc R
C13 C 0.4980(3) 0.7177(2) 0.1570(3) 0.0731(11) Uani 1 1 d .
H13 H 0.5106 0.6814 0.2068 0.088 Uiso 1 1 calc R
C14 C 0.3716(2) 0.5710(2) 0.0634(3) 0.0753(12) Uani 1 1 d .
H14A H 0.3410 0.5231 0.0700 0.113 Uiso 1 1 calc R
H14B H 0.3472 0.6051 0.0150 0.113 Uiso 1 1 calc R
H14C H 0.3737 0.5978 0.1265 0.113 Uiso 1 1 calc R
C15 C 0.3064(3) 0.1660(3) 0.3453(3) 0.0832(13) Uani 1 1 d .
C16 C 0.6547(2) 0.6547(2) 0.0000 0.0889(19) Uani 1 2 d S
H16A H 0.7061 0.6301 0.0029 0.133 Uiso 0.50 1 calc PR
H16B H 0.6477 0.6885 0.0569 0.133 Uiso 0.50 1 calc PR
H16C H 0.6505 0.6857 -0.0598 0.133 Uiso 0.50 1 calc PR
C17 C 0.3770(3) 0.1936(2) 0.1955(3) 0.0843(12) Uani 1 1 d .
H17 H 0.4179 0.1815 0.1515 0.101 Uiso 1 1 calc R
C18 C 0.4652(3) 0.8496(3) 0.1079(4) 0.0997(16) Uani 1 1 d .
C19 C 0.2536(3) 0.2252(3) 0.3235(3) 0.0823(13) Uani 1 1 d .
H19 H 0.2102 0.2342 0.3649 0.099 Uiso 1 1 calc R
C20 C 0.2649(2) 0.2720(2) 0.2394(3) 0.0730(10) Uani 1 1 d .
H20 H 0.2307 0.3141 0.2262 0.088 Uiso 1 1 calc R
C21 C 0.3004(4) 0.1204(3) 0.4359(4) 0.118(2) Uani 1 1 d .
C22 C 0.4828(3) 0.7963(3) 0.1815(3) 0.0947(14) Uani 1 1 d .
H22 H 0.4846 0.8127 0.2477 0.114 Uiso 1 1 calc R
C23 C 0.2298(2) 0.2298(2) 0.0000 0.096(2) Uani 1 2 d S
H23A H 0.2168 0.2160 -0.0674 0.143 Uiso 0.50 1 calc PR
H23B H 0.1832 0.2495 0.0331 0.143 Uiso 0.50 1 calc PR
H23C H 0.2491 0.1836 0.0343 0.143 Uiso 0.50 1 calc PR
C24 C 0.3673(3) 0.1481(3) 0.2813(3) 0.0911(14) Uani 1 1 d .
H24 H 0.4016 0.1062 0.2950 0.109 Uiso 1 1 calc R
C25 C 0.4610(3) 0.8266(2) 0.0109(4) 0.0980(15) Uani 1 1 d .
H25 H 0.4483 0.8629 -0.0389 0.118 Uiso 1 1 calc R
N1 N 0.2929(4) 0.0893(3) 0.5099(4) 0.164(2) Uani 1 1 d .
C26 C 0.4515(5) 0.9318(4) 0.1316(6) 0.172(4) Uani 1 1 d .
N2 N 0.4401(6) 0.9975(4) 0.1462(5) 0.258(5) Uani 1 1 d .

loop_
_atom_site_aniso_label
_atom_site_aniso_U_11
_atom_site_aniso_U_22
_atom_site_aniso_U_33
_atom_site_aniso_U_23
_atom_site_aniso_U_13
_atom_site_aniso_U_12
C1 0.0512(17) 0.0512(17) 0.049(3) -0.0025(15) 0.0025(15) 0.003(2)
C2 0.065(2) 0.055(2) 0.067(2) -0.0007(19) 0.002(2) -0.0107(18)
C3 0.067(2) 0.049(2) 0.058(2) 0.0010(17) -0.0090(18) -0.0025(16)
C4 0.063(2) 0.054(2) 0.062(2) 0.0037(17) 0.0066(18) -0.0086(17)
C5 0.0422(15) 0.0422(15) 0.075(3) -0.0026(18) 0.0026(18) 0.0008(19)
C6 0.059(2) 0.0446(19) 0.0485(19) 0.0011(14) -0.0044(16) -0.0003(16)
C7 0.053(2) 0.0459(19) 0.056(2) 0.0033(16) -0.0013(15) 0.0008(15)
C8 0.0514(17) 0.0514(17) 0.051(3) 0.0026(18) -0.0026(18) -0.016(2)
C9 0.0562(18) 0.0562(18) 0.068(3) -0.007(2) 0.007(2) -0.015(2)
C10 0.080(3) 0.064(2) 0.070(2) 0.005(2) -0.009(2) -0.0105(19)
C11 0.0475(19) 0.055(2) 0.061(2) 0.0073(17) 0.0023(17) 0.0012(16)
C12 0.109(3) 0.060(3) 0.074(3) -0.002(2) -0.021(2) 0.005(2)
C13 0.094(3) 0.063(2) 0.063(2) -0.0049(19) -0.003(2) 0.008(2)
C14 0.054(2) 0.066(2) 0.106(3) -0.008(2) 0.012(2) 0.0029(17)
C15 0.119(4) 0.071(3) 0.060(3) -0.006(2) 0.009(3) -0.036(3)
C16 0.076(2) 0.076(2) 0.116(5) -0.007(3) 0.007(3) -0.025(3)
C17 0.100(3) 0.071(3) 0.082(3) 0.008(2) 0.020(3) 0.003(2)
C18 0.130(4) 0.055(3) 0.113(4) -0.023(3) -0.035(3) 0.024(3)
C19 0.083(3) 0.100(4) 0.064(3) -0.015(2) 0.020(2) -0.024(3)
C20 0.068(3) 0.085(3) 0.065(2) -0.007(2) 0.006(2) -0.0136(19)
C21 0.205(6) 0.079(3) 0.071(3) -0.007(3) 0.026(4) -0.040(3)
C22 0.126(4) 0.078(3) 0.080(3) -0.029(3) -0.011(3) 0.012(3)
C23 0.099(3) 0.099(3) 0.089(4) -0.003(3) 0.003(3) -0.044(4)
C24 0.131(4) 0.073(3) 0.070(3) 0.005(2) 0.011(3) 0.003(2)
C25 0.146(4) 0.059(3) 0.090(3) -0.008(2) -0.038(3) 0.021(3)
N1 0.282(7) 0.129(4) 0.082(3) 0.019(3) 0.025(4) -0.047(4)
C26 0.253(9) 0.089(4) 0.176(7) -0.048(4) -0.082(6) 0.071(5)
N2 0.455(13) 0.121(5) 0.197(6) -0.063(5) -0.106(8) 0.123(6)

loop_
_atom_type_symbol
_atom_type_description
_atom_type_scat_dispersion_real
_atom_type_scat_dispersion_imag
_atom_type_scat_source
C C 0.0033 0.0016 'International Tables Vol C Tables 4.2.6.8 and 6.1.1.4'
H H 0.0000 0.0000 'International Tables Vol C Tables 4.2.6.8 and 6.1.1.4'
N N 0.0061 0.0033 'International Tables Vol C Tables 4.2.6.8 and 6.1.1.4'

loop_
_geom_angle_atom_site_label_1
_geom_angle_atom_site_label_2
_geom_angle_atom_site_label_3
_geom_angle
_geom_angle_site_symmetry_1
_geom_angle_site_symmetry_3
C7 C1 C7 120.9(4) . 7
C7 C1 C5 119.5(2) . .
C7 C1 C5 119.5(2) 7 .
C17 C2 C20 119.1(4) . .
C17 C2 C4 120.1(4) . .
C20 C2 C4 120.8(3) . .
C12 C3 C13 117.9(3) . .
C12 C3 C6 120.1(3) . .
C13 C3 C6 121.9(3) . .
C9 C4 C11 122.1(3) . .
C9 C4 C2 119.8(3) . .
C11 C4 C2 118.1(3) . .
C11 C5 C11 120.6(4) 7 .
C11 C5 C1 119.7(2) 7 .
C11 C5 C1 119.7(2) . .
C8 C6 C7 119.7(3) . .
C8 C6 C3 119.8(3) . .
C7 C6 C3 120.4(3) . .
C1 C7 C6 119.4(3) . .
C1 C7 C14 120.8(3) . .
C6 C7 C14 119.8(3) . .
C6 C8 C6 120.7(4) 7 .
C6 C8 C16 119.64(19) 7 .
C6 C8 C16 119.64(19) . .
C4 C9 C4 118.7(4) 7 .
C4 C9 C23 120.7(2) 7 .
C4 C9 C23 120.7(2) . .
C4 C11 C5 118.3(3) . .
C4 C11 C10 122.1(3) . .
C5 C11 C10 119.6(3) . .
C3 C12 C25 122.6(4) . .
C3 C13 C22 120.4(4) . .
C19 C15 C24 120.8(4) . .
C19 C15 C21 121.5(5) . .
C24 C15 C21 117.7(5) . .
C2 C17 C24 121.1(4) . .
C25 C18 C22 121.0(4) . .
C25 C18 C26 118.5(5) . .
C22 C18 C26 120.4(5) . .
C15 C19 C20 119.8(4) . .
C2 C20 C19 119.9(4) . .
N1 C21 C15 175.0(7) . .
C18 C22 C13 119.6(4) . .
C15 C24 C17 119.0(4) . .
C18 C25 C12 118.5(4) . .
N2 C26 C18 177.1(8) . .

loop_
_geom_bond_atom_site_label_1
_geom_bond_atom_site_label_2
_geom_bond_distance
_geom_bond_site_symmetry_2
C1 C7 1.390(4) .
C1 C7 1.390(4) 7
C1 C5 1.495(6) .
C2 C17 1.367(6) .
C2 C20 1.388(5) .
C2 C4 1.500(5) .
C3 C12 1.372(5) .
C3 C13 1.376(5) .
C3 C6 1.494(5) .
C4 C9 1.387(4) .
C4 C11 1.406(4) .
C5 C11 1.413(4) 7
C5 C11 1.413(4) .
C6 C8 1.389(4) .
C6 C7 1.407(4) .
C7 C14 1.510(5) .
C8 C6 1.389(4) 7
C8 C16 1.523(7) .
C9 C4 1.387(4) 7
C9 C23 1.503(7) .
C10 C11 1.495(5) .
C12 C25 1.372(5) .
C13 C22 1.388(6) .
C15 C19 1.367(6) .
C15 C24 1.371(6) .
C15 C21 1.441(7) .
C17 C24 1.392(6) .
C18 C25 1.361(6) .
C18 C22 1.367(6) .
C18 C26 1.437(7) .
C19 C20 1.390(6) .
C21 N1 1.131(6) .
C26 N2 1.139(7) .
